data_4303640
loop_
_publ_author_name
'Libor Dost\'al'
'Roman Jambor'
'Ale\<s R\%u\<zi\<cka'
'Robert Jir\'asko'
'V\'aclav Locha\<r'
'Ludv\'ik Bene\<s'
'Frank de Proft'

_publ_section_title
;
Nonconventional Behavior of NCN-Chelated Organoantimony(III) Sulfide and
Isolation of Cyclic Organoantimony(III) Bis(pentasulfide)
;
_journal_name_full 'Inorganic Chemistry'
_journal_page_first 10495
_journal_page_last 10497
_journal_paper_doi 10.1021/ic901873k
_journal_volume 48
_journal_year 2009
_chemical_formula_moiety '(C24 H38 N4 S2 Sb2)(C1 H2 Cl2)'
_chemical_formula_sum 'C25 H40 Cl2 N4 S2 Sb2'
_chemical_formula_weight 775.13
_chemical_name_systematic
; 
 ? 
;
_space_group_IT_number 2
_symmetry_cell_setting triclinic
_symmetry_space_group_name_Hall '-P 1'
_symmetry_space_group_name_H-M 'P -1'
_atom_sites_solution_hydrogens geom
_atom_sites_solution_primary direct
_atom_sites_solution_secondary difmap
_audit_creation_method SHELXL-97
_cell_angle_alpha 78.049(5)
_cell_angle_beta 84.599(5)
_cell_angle_gamma 77.526(4)
_cell_formula_units_Z 1
_cell_length_a 8.9911(6)
_cell_length_b 9.7319(6)
_cell_length_c 10.3552(5)
_cell_measurement_reflns_used 16442
_cell_measurement_temperature 150(1)
_cell_measurement_theta_max 27.5
_cell_measurement_theta_min 1
_cell_volume 864.36(9)
_computing_cell_refinement 'COLLECT and DENZO'
_computing_data_collection 'COLLECT (Hooft, 1998) and DENZO (Otwinowski & Minor, 1997)'
_computing_data_reduction 'COLLECT and DENZO'
_computing_molecular_graphics 'PLATON (Spek, 2003)'
_computing_publication_material 'SHELXL-97 (Sheldrick, 1997)'
_computing_structure_refinement 'SHELXL-97 (Sheldrick, 1997)'
_computing_structure_solution 'SIR92 (Altomare et al., 1994)'
_diffrn_ambient_temperature 150(1)
_diffrn_detector_area_resol_mean 9.091
_diffrn_measured_fraction_theta_full 0.995
_diffrn_measured_fraction_theta_max 0.995
_diffrn_measurement_device_type 'Bruker Nonius KappaCCD area detector'
_diffrn_measurement_method '\f and \w scans to fill the Ewald sphere'
_diffrn_radiation_monochromator graphite
_diffrn_radiation_source 'fine-focus sealed tube'
_diffrn_radiation_type MoK\a
_diffrn_radiation_wavelength 0.71073
_diffrn_reflns_av_R_equivalents 0.0869
_diffrn_reflns_av_sigmaI/netI 0.0523
_diffrn_reflns_limit_h_max 11
_diffrn_reflns_limit_h_min -11
_diffrn_reflns_limit_k_max 12
_diffrn_reflns_limit_k_min -12
_diffrn_reflns_limit_l_max 13
_diffrn_reflns_limit_l_min -13
_diffrn_reflns_number 16376
_diffrn_reflns_theta_full 27.49
_diffrn_reflns_theta_max 27.49
_diffrn_reflns_theta_min 2.99
_diffrn_standards_number 0
_exptl_absorpt_coefficient_mu 1.857
_exptl_absorpt_correction_T_max 0.896
_exptl_absorpt_correction_T_min 0.474
_exptl_absorpt_correction_type integration
_exptl_absorpt_process_details
;
Gaussian integration (Coppens, 1970)
;
_exptl_crystal_colour colourless
_exptl_crystal_density_diffrn 1.489
_exptl_crystal_density_method 'not measured'
_exptl_crystal_description plate
_exptl_crystal_F_000 386
_exptl_crystal_size_max 0.70
_exptl_crystal_size_mid 0.27
_exptl_crystal_size_min 0.08
_refine_diff_density_max 0.861
_refine_diff_density_min -1.117
_refine_diff_density_rms 0.123
_refine_ls_extinction_method none
_refine_ls_goodness_of_fit_ref 1.093
_refine_ls_hydrogen_treatment constr
_refine_ls_matrix_type full
_refine_ls_number_parameters 172
_refine_ls_number_reflns 3949
_refine_ls_number_restraints 0
_refine_ls_restrained_S_all 1.093
_refine_ls_R_factor_all 0.0490
_refine_ls_R_factor_gt 0.0384
_refine_ls_shift/su_max 0.001
_refine_ls_shift/su_mean 0.000
_refine_ls_structure_factor_coef Fsqd
_refine_ls_weighting_details 'calc w=1/[\s^2^(Fo^2^)+(0.0353P)^2^+1.0962P] where P=(Fo^2^+2Fc^2^)/3'
_refine_ls_weighting_scheme calc
_refine_ls_wR_factor_gt 0.0851
_refine_ls_wR_factor_ref 0.0909
_reflns_number_gt 3442
_reflns_number_total 3949
_reflns_threshold_expression >2sigma(I)
_cod_data_source_file ic901873k_si_001_1.cif
_cod_data_source_block 1
_cod_depositor_comments
;
The following automatic conversions were performed:
'_symmetry_cell_setting' value 'Triclinic' changed to 'triclinic'
according to '/home/saulius/struct/CIF-dictionaries/cif_core.dic'
dictionary named 'cif_core.dic' version 2.4.1 from 2010-06-29.

Automatic conversion script
Id: cif_fix_enum 1527 2010-12-29 10:47:43Z saulius 
;
_cod_original_cell_volume 864.35(9)
_cod_database_code 4303640

loop_
_symmetry_equiv_pos_as_xyz
'x, y, z'
'-x, -y, -z'

loop_
_atom_site_label
_atom_site_type_symbol
_atom_site_fract_x
_atom_site_fract_y
_atom_site_fract_z
_atom_site_U_iso_or_equiv
_atom_site_adp_type
_atom_site_occupancy
_atom_site_symmetry_multiplicity
_atom_site_calc_flag
_atom_site_refinement_flags
_atom_site_disorder_assembly
_atom_site_disorder_group
Sb1 Sb 0.07338(3) 0.30534(3) 0.54091(2) 0.02436(9) Uani 1 1 d . . .
S1 S 0.03643(12) 0.51553(10) 0.65076(10) 0.0309(2) Uani 1 1 d . . .
Cl1 Cl 0.2510(2) 0.81162(16) 0.0768(2) 0.0819(5) Uani 1 1 d . . .
Cl2 Cl 0.2542(3) 0.55192(19) -0.01485(15) 0.0844(6) Uani 1 1 d . . .
C8 C 0.3344(6) 0.0606(5) 0.7503(5) 0.0421(11) Uani 1 1 d . . .
H8A H 0.4094 0.0294 0.8160 0.051 Uiso 1 1 d R . .
H8B H 0.3826 0.0506 0.6651 0.051 Uiso 1 1 d R . .
H8C H 0.2579 0.0031 0.7711 0.051 Uiso 1 1 d R . .
N2 N 0.1461(4) 0.1590(3) 0.3350(3) 0.0290(7) Uani 1 1 d . . .
N1 N 0.2641(4) 0.2109(4) 0.7490(3) 0.0326(7) Uani 1 1 d . . .
C6 C 0.3566(4) 0.2789(4) 0.3443(4) 0.0290(8) Uani 1 1 d . . .
C1 C 0.3093(4) 0.2974(4) 0.4735(4) 0.0252(8) Uani 1 1 d . . .
C7 C 0.3744(5) 0.3041(4) 0.7030(4) 0.0350(9) Uani 1 1 d . . .
H7A H 0.4657 0.2679 0.7525 0.042 Uiso 1 1 d R . .
H7B H 0.3309 0.4000 0.7181 0.042 Uiso 1 1 d R . .
C5 C 0.5055(5) 0.2877(4) 0.2981(5) 0.0407(11) Uani 1 1 d . . .
H5 H 0.5371 0.2760 0.2122 0.049 Uiso 1 1 d R . .
C11 C 0.0241(5) 0.1513(5) 0.2546(5) 0.0430(11) Uani 1 1 d . . .
H11A H -0.0298 0.2464 0.2204 0.052 Uiso 1 1 d R . .
H11B H -0.0452 0.0975 0.3078 0.052 Uiso 1 1 d R . .
H11C H 0.0676 0.1048 0.1826 0.052 Uiso 1 1 d R . .
C10 C 0.2518(5) 0.2422(4) 0.2576(4) 0.0325(9) Uani 1 1 d . . .
H10A H 0.1943 0.3300 0.2077 0.039 Uiso 1 1 d R . .
H10B H 0.3120 0.1880 0.1952 0.039 Uiso 1 1 d R . .
C2 C 0.4159(4) 0.3096(4) 0.5573(4) 0.0325(9) Uani 1 1 d . . .
C12 C 0.2258(5) 0.0140(4) 0.3911(5) 0.0379(10) Uani 1 1 d . . .
H12A H 0.2632 -0.0379 0.3213 0.045 Uiso 1 1 d R . .
H12B H 0.1566 -0.0349 0.4499 0.045 Uiso 1 1 d R . .
H12C H 0.3099 0.0197 0.4391 0.045 Uiso 1 1 d R . .
C3 C 0.5635(5) 0.3193(4) 0.5086(5) 0.0397(11) Uani 1 1 d . . .
H3 H 0.6335 0.3296 0.5649 0.048 Uiso 1 1 d R . .
C9 C 0.1989(6) 0.2269(6) 0.8810(5) 0.0492(12) Uani 1 1 d . . .
H9A H 0.1348 0.1584 0.9121 0.059 Uiso 1 1 d R . .
H9B H 0.1396 0.3221 0.8781 0.059 Uiso 1 1 d R . .
H9C H 0.2801 0.2102 0.9398 0.059 Uiso 1 1 d R . .
C13 C 0.2725(7) 0.6256(6) 0.1203(5) 0.0575(14) Uani 1 1 d . . .
H13A H 0.3723 0.5850 0.1552 0.069 Uiso 1 1 d R . .
H13B H 0.1962 0.6017 0.1891 0.069 Uiso 1 1 d R . .
C4 C 0.6065(5) 0.3136(5) 0.3785(6) 0.0459(12) Uani 1 1 d . . .
H4 H 0.7030 0.3272 0.3449 0.055 Uiso 1 1 d R . .

loop_
_atom_site_aniso_label
_atom_site_aniso_U_11
_atom_site_aniso_U_22
_atom_site_aniso_U_33
_atom_site_aniso_U_23
_atom_site_aniso_U_13
_atom_site_aniso_U_12
Sb1 0.02405(14) 0.02048(14) 0.02890(15) -0.00493(9) 0.00172(9) -0.00642(9)
S1 0.0351(5) 0.0241(5) 0.0323(5) -0.0092(4) -0.0069(4) 0.0023(4)
Cl1 0.1117(14) 0.0412(8) 0.0961(13) -0.0090(8) -0.0314(11) -0.0157(8)
Cl2 0.1546(18) 0.0651(10) 0.0459(8) -0.0106(7) 0.0043(9) -0.0532(11)
C8 0.052(3) 0.028(2) 0.043(3) 0.0002(19) -0.010(2) -0.006(2)
N2 0.0348(18) 0.0204(16) 0.0310(17) -0.0051(13) -0.0014(14) -0.0036(13)
N1 0.0403(19) 0.0278(17) 0.0293(17) -0.0050(14) -0.0071(15) -0.0041(15)
C6 0.032(2) 0.0121(17) 0.036(2) 0.0026(15) 0.0046(16) 0.0001(15)
C1 0.0231(17) 0.0143(16) 0.036(2) -0.0017(14) 0.0016(15) -0.0026(13)
C7 0.035(2) 0.027(2) 0.046(2) -0.0087(18) -0.0169(18) -0.0043(17)
C5 0.039(2) 0.021(2) 0.055(3) -0.0033(19) 0.018(2) -0.0040(17)
C11 0.048(3) 0.041(3) 0.043(3) -0.018(2) -0.005(2) -0.006(2)
C10 0.037(2) 0.025(2) 0.031(2) -0.0030(16) 0.0063(17) -0.0026(17)
C2 0.0277(19) 0.0161(18) 0.052(3) -0.0023(17) -0.0054(18) -0.0034(15)
C12 0.047(3) 0.0199(19) 0.046(3) -0.0071(18) -0.003(2) -0.0044(18)
C3 0.026(2) 0.024(2) 0.069(3) -0.007(2) -0.010(2) -0.0047(17)
C9 0.063(3) 0.053(3) 0.032(2) -0.007(2) -0.009(2) -0.008(3)
C13 0.082(4) 0.047(3) 0.047(3) 0.000(2) -0.011(3) -0.028(3)
C4 0.028(2) 0.025(2) 0.079(4) -0.003(2) 0.010(2) -0.0073(17)

loop_
_atom_type_symbol
_atom_type_description
_atom_type_scat_dispersion_real
_atom_type_scat_dispersion_imag
_atom_type_scat_source
C C 0.0033 0.0016 'International Tables Vol C Tables 4.2.6.8 and 6.1.1.4'
H H 0.0000 0.0000 'International Tables Vol C Tables 4.2.6.8 and 6.1.1.4'
N N 0.0061 0.0033 'International Tables Vol C Tables 4.2.6.8 and 6.1.1.4'
S S 0.1246 0.1234 'International Tables Vol C Tables 4.2.6.8 and 6.1.1.4'
Cl Cl 0.1484 0.1585 'International Tables Vol C Tables 4.2.6.8 and 6.1.1.4'
Sb Sb -0.5866 1.5461 'International Tables Vol C Tables 4.2.6.8 and 6.1.1.4'

loop_
_exptl_crystal_face_index_h
_exptl_crystal_face_index_k
_exptl_crystal_face_index_l
_exptl_crystal_face_perp_dist
0 0 1 0.009
0 0 -1 0.037
-1 0 0 0.248
1 0 0 0.318
0 -1 0 0.126
0 1 0 0.101

loop_
_geom_angle_atom_site_label_1
_geom_angle_atom_site_label_2
_geom_angle_atom_site_label_3
_geom_angle
_geom_angle_site_symmetry_1
_geom_angle_site_symmetry_3
_geom_angle_publ_flag
C1 Sb1 S1 96.20(10) . 2_566 ?
C1 Sb1 S1 98.33(10) . . ?
S1 Sb1 S1 84.40(4) 2_566 . ?
Sb1 S1 Sb1 95.60(4) 2_566 . ?
N1 C8 H8A 109.1 . . ?
N1 C8 H8B 109.5 . . ?
H8A C8 H8B 109.5 . . ?
N1 C8 H8C 109.7 . . ?
H8A C8 H8C 109.5 . . ?
H8B C8 H8C 109.5 . . ?
C10 N2 C11 111.0(3) . . ?
C10 N2 C12 110.9(3) . . ?
C11 N2 C12 109.7(3) . . ?
C8 N1 C9 109.3(4) . . ?
C8 N1 C7 111.2(3) . . ?
C9 N1 C7 111.3(4) . . ?
C5 C6 C1 119.3(4) . . ?
C5 C6 C10 119.6(4) . . ?
C1 C6 C10 121.0(3) . . ?
C2 C1 C6 119.3(4) . . ?
C2 C1 Sb1 120.7(3) . . ?
C6 C1 Sb1 120.0(3) . . ?
N1 C7 C2 110.4(3) . . ?
N1 C7 H7A 109.6 . . ?
C2 C7 H7A 109.5 . . ?
N1 C7 H7B 109.6 . . ?
C2 C7 H7B 109.6 . . ?
H7A C7 H7B 108.2 . . ?
C4 C5 C6 120.7(4) . . ?
C4 C5 H5 119.8 . . ?
C6 C5 H5 119.6 . . ?
N2 C11 H11A 109.4 . . ?
N2 C11 H11B 109.7 . . ?
H11A C11 H11B 109.5 . . ?
N2 C11 H11C 109.3 . . ?
H11A C11 H11C 109.5 . . ?
H11B C11 H11C 109.5 . . ?
N2 C10 C6 111.5(3) . . ?
N2 C10 H10A 109.1 . . ?
C6 C10 H10A 109.3 . . ?
N2 C10 H10B 109.5 . . ?
C6 C10 H10B 109.3 . . ?
H10A C10 H10B 108.0 . . ?
C1 C2 C3 120.0(4) . . ?
C1 C2 C7 120.2(4) . . ?
C3 C2 C7 119.7(4) . . ?
N2 C12 H12A 109.7 . . ?
N2 C12 H12B 109.4 . . ?
H12A C12 H12B 109.5 . . ?
N2 C12 H12C 109.4 . . ?
H12A C12 H12C 109.5 . . ?
H12B C12 H12C 109.5 . . ?
C4 C3 C2 120.5(4) . . ?
C4 C3 H3 120.0 . . ?
C2 C3 H3 119.5 . . ?
N1 C9 H9A 109.5 . . ?
N1 C9 H9B 109.8 . . ?
H9A C9 H9B 109.5 . . ?
N1 C9 H9C 109.1 . . ?
H9A C9 H9C 109.5 . . ?
H9B C9 H9C 109.5 . . ?
Cl2 C13 Cl1 111.2(3) . . ?
Cl2 C13 H13A 109.4 . . ?
Cl1 C13 H13A 109.2 . . ?
Cl2 C13 H13B 109.5 . . ?
Cl1 C13 H13B 109.4 . . ?
H13A C13 H13B 108.0 . . ?
C3 C4 C5 119.6(4) . . ?
C3 C4 H4 120.1 . . ?
C5 C4 H4 120.2 . . ?

loop_
_geom_bond_atom_site_label_1
_geom_bond_atom_site_label_2
_geom_bond_distance
_geom_bond_site_symmetry_2
_geom_bond_publ_flag
Sb1 C1 2.161(4) . ?
Sb1 S1 2.4789(10) 2_566 ?
Sb1 S1 2.4875(10) . ?
S1 Sb1 2.4790(10) 2_566 ?
Cl1 C13 1.745(6) . ?
Cl2 C13 1.735(6) . ?
C8 N1 1.460(5) . ?
C8 H8A 0.9600 . ?
C8 H8B 0.9600 . ?
C8 H8C 0.9600 . ?
N2 C10 1.457(5) . ?
N2 C11 1.461(6) . ?
N2 C12 1.464(5) . ?
N1 C9 1.461(6) . ?
N1 C7 1.468(5) . ?
C6 C5 1.393(6) . ?
C6 C1 1.400(6) . ?
C6 C10 1.503(6) . ?
C1 C2 1.390(6) . ?
C7 C2 1.512(6) . ?
C7 H7A 0.9700 . ?
C7 H7B 0.9700 . ?
C5 C4 1.382(7) . ?
C5 H5 0.9299 . ?
C11 H11A 0.9600 . ?
C11 H11B 0.9600 . ?
C11 H11C 0.9600 . ?
C10 H10A 0.9699 . ?
C10 H10B 0.9700 . ?
C2 C3 1.391(6) . ?
C12 H12A 0.9600 . ?
C12 H12B 0.9600 . ?
C12 H12C 0.9600 . ?
C3 C4 1.375(7) . ?
C3 H3 0.9300 . ?
C9 H9A 0.9600 . ?
C9 H9B 0.9600 . ?
C9 H9C 0.9600 . ?
C13 H13A 0.9701 . ?
C13 H13B 0.9700 . ?
C4 H4 0.9300 . ?
